data_7102668
loop_
_publ_author_name
'Enright, Gary D'
'Udachin, Konstantin A'
'Ripmeester, John A'

_publ_section_title
;
 Electrostatic and short-range interactions compete in directing the
 structure of p-tert-butylcalix[4]arene inclusion compounds of
 fluorinated benzenes.
;
_journal_issue 12
_journal_name_full 'Chemical communications (Cambridge, England)'
_journal_page_first 1360
_journal_page_last 1361
_journal_paper_doi 10.1039/b401269k
_journal_year 2004
_chemical_formula_sum 'C50 H58 F4 O4'
_chemical_formula_weight 798.96
_chemical_name_common p-tert-butyl-calix(4)arene*2,3,5,6-tetrafluorobenzene
_chemical_name_systematic
;
p-tert-butyl-calix[4]arene*2,3,5,6-tetrafluorobenzene
;
_space_group_IT_number 2
_symmetry_cell_setting triclinic
_symmetry_space_group_name_Hall '-P 1'
_symmetry_space_group_name_H-M 'P -1'
_atom_sites_solution_hydrogens geom
_atom_sites_solution_primary direct
_atom_sites_solution_secondary difmap
_audit_creation_method SHELXL-97
_cell_angle_alpha 67.4790(10)
_cell_angle_beta 84.212(2)
_cell_angle_gamma 67.9060(10)
_cell_formula_units_Z 2
_cell_length_a 12.9108(10)
_cell_length_b 13.4629(10)
_cell_length_c 14.8239(11)
_cell_measurement_temperature 173(2)
_cell_volume 2202.6(3)
_computing_structure_refinement 'SHELXL-97 (Sheldrick, 1997)'
_computing_structure_solution 'SHELXS-97 (Sheldrick, 1990)'
_diffrn_ambient_temperature 173(2)
_diffrn_measured_fraction_theta_full 0.998
_diffrn_measured_fraction_theta_max 0.998
_diffrn_measurement_device_type 'CCD Bruker Smart 1000'
_diffrn_measurement_method 'omega scan'
_diffrn_radiation_monochromator graphite
_diffrn_radiation_source 'fine-focus sealed tube'
_diffrn_radiation_type MoK\a
_diffrn_radiation_wavelength 0.71073
_diffrn_reflns_av_R_equivalents 0.0403
_diffrn_reflns_av_sigmaI/netI 0.0536
_diffrn_reflns_limit_h_max 16
_diffrn_reflns_limit_h_min -16
_diffrn_reflns_limit_k_max 16
_diffrn_reflns_limit_k_min -16
_diffrn_reflns_limit_l_max 18
_diffrn_reflns_limit_l_min -18
_diffrn_reflns_number 22346
_diffrn_reflns_theta_full 26.37
_diffrn_reflns_theta_max 26.37
_diffrn_reflns_theta_min 1.49
_exptl_absorpt_coefficient_mu 0.086
_exptl_absorpt_correction_T_max 0.9870
_exptl_absorpt_correction_T_min 0.9742
_exptl_absorpt_correction_type multi-scan
_exptl_absorpt_process_details sadabs
_exptl_crystal_colour colourless
_exptl_crystal_density_diffrn 1.205
_exptl_crystal_density_method 'not measured'
_exptl_crystal_description plate
_exptl_crystal_F_000 852
_exptl_crystal_size_max 0.3
_exptl_crystal_size_mid 0.3
_exptl_crystal_size_min 0.15
_refine_diff_density_max 0.286
_refine_diff_density_min -0.231
_refine_diff_density_rms 0.042
_refine_ls_extinction_method none
_refine_ls_goodness_of_fit_ref 1.019
_refine_ls_hydrogen_treatment mixed
_refine_ls_matrix_type full
_refine_ls_number_parameters 763
_refine_ls_number_reflns 8993
_refine_ls_number_restraints 64
_refine_ls_restrained_S_all 1.033
_refine_ls_R_factor_all 0.0986
_refine_ls_R_factor_gt 0.0552
_refine_ls_shift/su_max 0.028
_refine_ls_shift/su_mean 0.001
_refine_ls_structure_factor_coef Fsqd
_refine_ls_weighting_details 'calc w=1/[\s^2^(Fo^2^)+(0.0747P)^2^+0.2130P] where P=(Fo^2^+2Fc^2^)/3'
_refine_ls_weighting_scheme calc
_refine_ls_wR_factor_gt 0.1289
_refine_ls_wR_factor_ref 0.1480
_reflns_number_gt 5676
_reflns_number_total 8993
_reflns_threshold_expression >2sigma(I)
_cod_data_source_file b401269k.txt
_cod_data_source_block sadf
_cod_depositor_comments
;
The following automatic conversions were performed:
'_exptl_absorpt_correction_type' value 'multiscan' changed to 'multi-scan'
according to '/home/saulius/struct/CIF-dictionaries/cif_core.dic'
dictionary named 'cif_core.dic' version 2.4.1 from 2010-06-29.

Automatic conversion script
Id: cif_fix_enum 1527 2010-12-29 10:47:43Z saulius 
;
_cod_original_sg_symbol_H-M P-1
_cod_database_code 7102668

loop_
_symmetry_equiv_pos_as_xyz
'x, y, z'
'-x, -y, -z'

loop_
_atom_site_label
_atom_site_type_symbol
_atom_site_fract_x
_atom_site_fract_y
_atom_site_fract_z
_atom_site_U_iso_or_equiv
_atom_site_adp_type
_atom_site_occupancy
_atom_site_symmetry_multiplicity
_atom_site_calc_flag
_atom_site_refinement_flags
_atom_site_disorder_assembly
_atom_site_disorder_group
O1 O 0.49599(6) -0.15295(6) 0.15954(5) 0.0322(2) Uani 1 1 d . . .
O2 O 0.65068(6) -0.08517(6) 0.18953(5) 0.0346(2) Uani 1 1 d . . .
O3 O 0.54237(6) 0.12249(6) 0.06457(5) 0.0320(2) Uani 1 1 d . . .
O4 O 0.38859(6) 0.05663(6) 0.02834(5) 0.0300(2) Uani 1 1 d . . .
C1 C 0.43447(8) -0.18526(8) 0.24042(7) 0.0261(3) Uani 1 1 d . . .
C2 C 0.32035(8) -0.15779(8) 0.22626(7) 0.0257(3) Uani 1 1 d . . .
C3 C 0.26254(9) -0.19807(8) 0.30745(8) 0.0294(3) Uani 1 1 d . . .
C4 C 0.31317(9) -0.26315(8) 0.40103(8) 0.0306(3) Uani 1 1 d . . .
C5 C 0.42635(9) -0.28555(9) 0.41162(8) 0.0322(3) Uani 1 1 d . . .
C6 C 0.48934(8) -0.24699(8) 0.33246(8) 0.0282(3) Uani 1 1 d . . .
C7 C 0.24344(10) -0.30970(10) 0.48528(9) 0.0404(4) Uani 1 1 d . . .
C8 C 0.25930(8) -0.08341(8) 0.12661(8) 0.0272(3) Uani 1 1 d . A .
C9 C 0.30955(12) -0.37395(13) 0.58321(10) 0.0601(5) Uani 1 1 d . . .
C10 C 0.20499(11) -0.39477(11) 0.46341(10) 0.0551(4) Uani 1 1 d . . .
C11 C 0.13875(11) -0.21087(13) 0.49289(10) 0.0570(5) Uani 1 1 d . . .
C21 C 0.65363(8) -0.08707(9) 0.28351(8) 0.0290(3) Uani 1 1 d D A .
C22 C 0.64035(8) -0.17963(9) 0.36236(8) 0.0310(3) Uani 1 1 d . . .
C23 C 0.65754(9) -0.18673(9) 0.45588(8) 0.0343(3) Uani 1 1 d . A .
C24 C 0.68605(9) -0.10518(9) 0.47399(8) 0.0344(3) Uani 1 1 d D . .
C25 C 0.69305(9) -0.01205(9) 0.39228(8) 0.0326(3) Uani 1 1 d . A .
C26 C 0.67563(8) -0.00009(9) 0.29675(8) 0.0304(3) Uani 1 1 d . . .
C28 C 0.61305(9) -0.27348(9) 0.34720(8) 0.0326(3) Uani 1 1 d . . .
C27A C 0.71201(12) -0.12511(13) 0.57981(11) 0.0389(4) Uani 0.7857(13) 1 d PD A 1
C29 C 0.75132(15) -0.03353(14) 0.58585(13) 0.0577(6) Uani 0.7857(13) 1 d PD A 1
H29A H 0.7658 -0.0491 0.6545 0.086 Uiso 0.7857(13) 1 calc PR A 1
H29B H 0.6931 0.0432 0.5562 0.086 Uiso 0.7857(13) 1 calc PR A 1
H29C H 0.8202 -0.0362 0.5507 0.086 Uiso 0.7857(13) 1 calc PR A 1
C30 C 0.80601(14) -0.24327(15) 0.62843(13) 0.0557(6) Uani 0.7857(13) 1 d PD A 1
H30A H 0.7840 -0.3044 0.6261 0.084 Uiso 0.7857(13) 1 calc PR A 1
H30B H 0.8191 -0.2562 0.6967 0.084 Uiso 0.7857(13) 1 calc PR A 1
H30C H 0.8748 -0.2444 0.5935 0.084 Uiso 0.7857(13) 1 calc PR A 1
C31 C 0.60735(14) -0.12246(17) 0.63860(12) 0.0604(6) Uani 0.7857(13) 1 d PD A 1
H31A H 0.5803 -0.1797 0.6346 0.091 Uiso 0.7857(13) 1 calc PR A 1
H31B H 0.5490 -0.0453 0.6118 0.091 Uiso 0.7857(13) 1 calc PR A 1
H31C H 0.6256 -0.1408 0.7071 0.091 Uiso 0.7857(13) 1 calc PR A 1
C27B C 0.7063(5) -0.1062(5) 0.5746(4) 0.0389(4) Uani 0.2143(13) 1 d PD A 2
C32 C 0.6289(5) 0.0052(4) 0.5884(5) 0.0616(19) Uiso 0.2143(13) 1 d PD A 2
H32A H 0.6467 0.0708 0.5421 0.092 Uiso 0.2143(13) 1 calc PR A 2
H32B H 0.6398 -0.0018 0.6553 0.092 Uiso 0.2143(13) 1 calc PR A 2
H32C H 0.5508 0.0178 0.5765 0.092 Uiso 0.2143(13) 1 calc PR A 2
C33 C 0.8285(4) -0.1203(5) 0.5824(5) 0.065(2) Uiso 0.2143(13) 1 d PD A 2
H33A H 0.8447 -0.0617 0.5252 0.097 Uiso 0.2143(13) 1 calc PR A 2
H33B H 0.8774 -0.1975 0.5851 0.097 Uiso 0.2143(13) 1 calc PR A 2
H33C H 0.8419 -0.1107 0.6419 0.097 Uiso 0.2143(13) 1 calc PR A 2
C34 C 0.6857(5) -0.2105(5) 0.6547(5) 0.067(2) Uiso 0.2143(13) 1 d PD A 2
H34A H 0.6111 -0.2078 0.6432 0.101 Uiso 0.2143(13) 1 calc PR A 2
H34B H 0.6907 -0.2072 0.7190 0.101 Uiso 0.2143(13) 1 calc PR A 2
H34C H 0.7423 -0.2825 0.6526 0.101 Uiso 0.2143(13) 1 calc PR A 2
C41 C 0.50648(8) 0.20800(8) 0.10308(7) 0.0269(3) Uani 1 1 d . A .
C42 C 0.57576(9) 0.20478(9) 0.17087(8) 0.0306(3) Uani 1 1 d . . .
C43 C 0.54205(9) 0.29870(9) 0.19990(8) 0.0358(3) Uani 1 1 d . A .
C44 C 0.44241(10) 0.39288(9) 0.16521(8) 0.0370(3) Uani 1 1 d D . .
C45 C 0.37351(9) 0.38887(9) 0.10172(8) 0.0339(3) Uani 1 1 d . A .
C46 C 0.40267(8) 0.29719(8) 0.06985(7) 0.0280(3) Uani 1 1 d . . .
C48 C 0.68623(9) 0.10343(9) 0.21073(8) 0.0330(3) Uani 1 1 d . A .
C47A C 0.41852(13) 0.49612(11) 0.19626(11) 0.0411(4) Uani 0.8170(13) 1 d PD A 1
C49 C 0.31326(18) 0.59625(13) 0.14146(16) 0.0928(7) Uani 0.8170(13) 1 d PD A 1
H49A H 0.3228 0.6189 0.0709 0.139 Uiso 0.8170(13) 1 calc PR A 1
H49B H 0.3006 0.6621 0.1602 0.139 Uiso 0.8170(13) 1 calc PR A 1
H49C H 0.2488 0.5720 0.1581 0.139 Uiso 0.8170(13) 1 calc PR A 1
C50 C 0.51792(15) 0.53801(13) 0.17275(13) 0.0607(5) Uani 0.8170(13) 1 d PD A 1
H50A H 0.5862 0.4745 0.2074 0.091 Uiso 0.8170(13) 1 calc PR A 1
H50B H 0.5026 0.6027 0.1938 0.091 Uiso 0.8170(13) 1 calc PR A 1
H50C H 0.5280 0.5634 0.1022 0.091 Uiso 0.8170(13) 1 calc PR A 1
C51 C 0.40190(13) 0.46033(13) 0.30500(11) 0.0486(5) Uani 0.8170(13) 1 d PD A 1
H51A H 0.4687 0.3952 0.3407 0.073 Uiso 0.8170(13) 1 calc PR A 1
H51B H 0.3368 0.4371 0.3201 0.073 Uiso 0.8170(13) 1 calc PR A 1
H51C H 0.3894 0.5255 0.3246 0.073 Uiso 0.8170(13) 1 calc PR A 1
C47B C 0.3853(5) 0.5084(5) 0.1850(4) 0.0411(4) Uani 0.1830(13) 1 d PD A 2
C52 C 0.2610(4) 0.5379(6) 0.2126(5) 0.058(2) Uiso 0.1830(13) 1 d PD A 2
H52A H 0.2155 0.5468 0.1589 0.087 Uiso 0.1830(13) 1 calc PR A 2
H52B H 0.2342 0.6101 0.2243 0.087 Uiso 0.1830(13) 1 calc PR A 2
H52C H 0.2547 0.4752 0.2719 0.087 Uiso 0.1830(13) 1 calc PR A 2
C53 C 0.3968(6) 0.6078(5) 0.0971(5) 0.057(2) Uiso 0.1830(13) 1 d PD A 2
H53A H 0.3708 0.6068 0.0378 0.086 Uiso 0.1830(13) 1 calc PR A 2
H53B H 0.4755 0.6001 0.0921 0.086 Uiso 0.1830(13) 1 calc PR A 2
H53C H 0.3517 0.6810 0.1045 0.086 Uiso 0.1830(13) 1 calc PR A 2
C54 C 0.4527(6) 0.4922(6) 0.2733(4) 0.063(2) Uiso 0.1830(13) 1 d PD A 2
H54A H 0.4296 0.5658 0.2823 0.094 Uiso 0.1830(13) 1 calc PR A 2
H54B H 0.5328 0.4663 0.2613 0.094 Uiso 0.1830(13) 1 calc PR A 2
H54C H 0.4386 0.4342 0.3323 0.094 Uiso 0.1830(13) 1 calc PR A 2
C61 C 0.28650(8) 0.10983(8) 0.06182(7) 0.0253(3) Uani 1 1 d . A .
C62 C 0.25234(8) 0.22603(8) 0.04815(7) 0.0263(3) Uani 1 1 d . . .
C63 C 0.14752(9) 0.27742(8) 0.07949(8) 0.0308(3) Uani 1 1 d . A .
C64 C 0.07660(9) 0.21755(9) 0.12298(8) 0.0308(3) Uani 1 1 d . . .
C65 C 0.11597(8) 0.10073(9) 0.13604(8) 0.0300(3) Uani 1 1 d . A .
C66 C 0.21977(8) 0.04518(8) 0.10695(7) 0.0259(3) Uani 1 1 d . . .
C67 C -0.04242(9) 0.27616(9) 0.15094(9) 0.0388(4) Uani 1 1 d . A .
C68 C 0.32533(9) 0.29672(8) -0.00045(8) 0.0287(3) Uani 1 1 d . A .
C69 C -0.06374(11) 0.20372(11) 0.25396(10) 0.0512(4) Uani 1 1 d . . .
C70 C -0.12702(12) 0.28303(16) 0.08009(12) 0.0713(6) Uani 1 1 d . . .
C71 C -0.06256(13) 0.39526(12) 0.14919(15) 0.0777(6) Uani 1 1 d . . .
C101 C 0.93612(12) 0.86031(13) 0.16104(11) 0.0505(5) Uani 0.8924(8) 1 d P B -3
C102 C 0.92337(16) 0.77974(15) 0.13685(13) 0.0700(6) Uani 0.8924(8) 1 d P B -3
C103 C 0.90902(15) 0.68764(13) 0.20931(15) 0.0788(6) Uani 0.8924(8) 1 d P B -3
C104 C 0.91286(14) 0.67586(14) 0.30632(16) 0.0707(7) Uani 0.8924(8) 1 d P B -3
C105 C 0.92711(11) 0.75818(13) 0.33067(11) 0.0477(5) Uani 0.8924(8) 1 d P B -3
C106 C 0.93886(10) 0.84992(11) 0.25461(11) 0.0427(4) Uani 0.8924(8) 1 d P B -3
F101 F 0.94804(9) 0.95564(10) 0.09072(8) 0.0914(5) Uani 0.8924(8) 1 d P B -3
F103 F 0.89207(14) 0.60530(10) 0.18960(13) 0.1622(6) Uani 0.8924(8) 1 d P B -3
F104 F 0.89806(11) 0.58402(10) 0.37800(13) 0.1358(7) Uani 0.8924(8) 1 d P B -3
F106 F 0.95143(7) 0.93499(7) 0.27457(8) 0.0689(3) Uani 0.8924(8) 1 d P B -3
H105 H 0.9328(12) 0.7497(12) 0.3946(11) 0.064(5) Uiso 0.8924(8) 1 d P B -3
H102 H 0.9333(17) 0.7800(16) 0.0750(15) 0.106(7) Uiso 0.8924(8) 1 d P B -3
H3 H 0.1833(9) -0.1777(9) 0.2984(8) 0.039(3) Uiso 1 1 d . . .
H5 H 0.4682(8) -0.3317(8) 0.4771(7) 0.029(3) Uiso 1 1 d . . .
H23 H 0.6509(9) -0.2547(9) 0.5135(9) 0.044(3) Uiso 1 1 d . . .
H25 H 0.7127(9) 0.0497(9) 0.4012(8) 0.036(3) Uiso 1 1 d . . .
H43 H 0.5889(9) 0.2983(9) 0.2456(8) 0.041(3) Uiso 1 1 d . . .
H45 H 0.3014(9) 0.4508(9) 0.0788(8) 0.043(3) Uiso 1 1 d . . .
H63 H 0.1250(8) 0.3580(8) 0.0700(7) 0.029(3) Uiso 1 1 d . . .
H8A H 0.1924(9) -0.1026(9) 0.1250(8) 0.033(3) Uiso 1 1 d . . .
H28A H 0.6548(8) -0.2923(8) 0.2902(8) 0.030(3) Uiso 1 1 d . . .
H48A H 0.7272(9) 0.0768(9) 0.1576(8) 0.032(3) Uiso 1 1 d . . .
H68A H 0.2751(8) 0.3771(8) -0.0358(7) 0.027(3) Uiso 1 1 d . . .
H8B H 0.3108(8) -0.1016(8) 0.0757(7) 0.024(3) Uiso 1 1 d . . .
H28B H 0.6387(9) -0.3412(9) 0.4066(8) 0.036(3) Uiso 1 1 d . . .
H48B H 0.7324(9) 0.1341(9) 0.2330(8) 0.034(3) Uiso 1 1 d . . .
H68B H 0.3692(8) 0.2703(8) -0.0515(8) 0.029(3) Uiso 1 1 d . . .
H65 H 0.0659(9) 0.0580(9) 0.1633(8) 0.032(3) Uiso 1 1 d . . .
H9A H 0.3201(10) -0.2995(10) 0.5946(9) 0.051(4) Uiso 1 1 d . . .
H10B H 0.1568(11) -0.3513(11) 0.3954(10) 0.069(4) Uiso 1 1 d . . .
H11A H 0.0925(11) -0.1675(11) 0.4293(10) 0.068(4) Uiso 1 1 d . . .
H11B H 0.1673(12) -0.1559(12) 0.5175(11) 0.078(5) Uiso 1 1 d . . .
H69A H -0.1450(10) 0.2449(10) 0.2693(9) 0.050(4) Uiso 1 1 d . . .
H11C H 0.0894(12) -0.2418(11) 0.5452(10) 0.071(5) Uiso 1 1 d . . .
H9B H 0.3679(11) -0.4492(12) 0.5751(10) 0.071(5) Uiso 1 1 d . . .
H9C H 0.2586(12) -0.4035(12) 0.6390(11) 0.072(5) Uiso 1 1 d . . .
H71A H -0.1407(13) 0.4258(12) 0.1753(11) 0.083(5) Uiso 1 1 d . . .
H69B H -0.0009(14) 0.1938(14) 0.3066(12) 0.099(6) Uiso 1 1 d . . .
H10A H 0.2761(12) -0.4651(12) 0.4608(11) 0.078(5) Uiso 1 1 d . . .
H70A H -0.1074(12) 0.3442(12) 0.0180(11) 0.082(5) Uiso 1 1 d . . .
H10C H 0.1563(12) -0.4280(12) 0.5190(11) 0.078(5) Uiso 1 1 d . . .
H70B H -0.1144(14) 0.1997(14) 0.0784(12) 0.098(6) Uiso 1 1 d . . .
H70C H -0.2124(13) 0.3226(12) 0.0955(11) 0.079(5) Uiso 1 1 d . . .
H71B H -0.0606(15) 0.4470(15) 0.0748(14) 0.115(7) Uiso 1 1 d . . .
H69C H -0.0582(13) 0.1283(13) 0.2576(11) 0.083(5) Uiso 1 1 d . . .
H71C H -0.0052(13) 0.3840(13) 0.2008(12) 0.085(5) Uiso 1 1 d . . .
H01 H 0.601(2) -0.1046(19) 0.1811(18) 0.054(3) Uiso 0.539(9) 1 d P C 1
H02 H 0.5915(19) 0.0632(19) 0.0987(17) 0.054(3) Uiso 0.539(9) 1 d P C 1
H03 H 0.429(2) 0.085(2) 0.0319(18) 0.054(3) Uiso 0.539(9) 1 d P C 1
H04 H 0.4587(19) -0.1049(19) 0.1089(17) 0.054(3) Uiso 0.539(9) 1 d P C 1
H05 H 0.490(2) 0.107(2) 0.042(2) 0.054(3) Uiso 0.461(9) 1 d P C 2
H06 H 0.553(2) -0.143(2) 0.172(2) 0.054(3) Uiso 0.461(9) 1 d P C 2
H07 H 0.431(2) -0.017(2) 0.072(2) 0.054(3) Uiso 0.461(9) 1 d P C 2
H08 H 0.614(2) -0.023(2) 0.149(2) 0.054(3) Uiso 0.461(9) 1 d P C 2
F203 F 0.9024(8) 0.5410(6) 0.2830(8) 0.109(3) Uani 0.1076(8) 1 d PU B -4
F204 F 0.9053(7) 0.5909(8) 0.4510(7) 0.080(3) Uani 0.1076(8) 1 d PU B -4
F201 F 0.9662(9) 0.8712(9) 0.0835(7) 0.131(4) Uani 0.1076(8) 1 d PU B -4
F206 F 0.9398(6) 0.9399(6) 0.2117(5) 0.136(5) Uani 0.1076(8) 1 d PU B -4
C201 C 0.9739(6) 0.7923(6) 0.1833(5) 0.083(2) Uiso 0.1076(8) 1 d PR B -4
C202 C 0.9710(6) 0.6856(6) 0.1958(5) 0.083(2) Uiso 0.1076(8) 1 d PR B -4
H202 H 0.9899 0.6579 0.1439 0.100 Uiso 0.1076(8) 1 calc PR B -4
C203 C 0.9405(6) 0.6195(6) 0.2842(5) 0.083(2) Uiso 0.1076(8) 1 d PR B -4
C204 C 0.9128(6) 0.6599(6) 0.3601(5) 0.083(2) Uiso 0.1076(8) 1 d PR B -4
C205 C 0.9157(6) 0.7666(6) 0.3476(5) 0.083(2) Uiso 0.1076(8) 1 d PR B -4
H205 H 0.8969 0.7943 0.3994 0.100 Uiso 0.1076(8) 1 calc PR B -4
C206 C 0.9463(6) 0.8327(6) 0.2591(5) 0.083(2) Uiso 0.1076(8) 1 d PR B -4

loop_
_atom_site_aniso_label
_atom_site_aniso_U_11
_atom_site_aniso_U_22
_atom_site_aniso_U_33
_atom_site_aniso_U_23
_atom_site_aniso_U_13
_atom_site_aniso_U_12
O1 0.0350(3) 0.0327(3) 0.0292(4) -0.0095(3) 0.0077(3) -0.0164(3)
O2 0.0358(4) 0.0347(3) 0.0331(4) -0.0099(3) 0.0022(3) -0.0155(3)
O3 0.0369(4) 0.0271(3) 0.0327(4) -0.0114(3) 0.0034(3) -0.0127(3)
O4 0.0333(3) 0.0254(3) 0.0320(4) -0.0112(3) 0.0080(3) -0.0127(3)
C1 0.0334(5) 0.0194(4) 0.0275(5) -0.0088(4) 0.0062(4) -0.0129(4)
C2 0.0332(5) 0.0174(4) 0.0276(5) -0.0086(3) 0.0027(4) -0.0106(4)
C3 0.0314(5) 0.0226(4) 0.0334(5) -0.0085(4) 0.0039(4) -0.0115(4)
C4 0.0372(5) 0.0251(4) 0.0290(5) -0.0074(4) 0.0050(4) -0.0144(4)
C5 0.0412(5) 0.0266(5) 0.0271(5) -0.0057(4) 0.0000(4) -0.0146(4)
C6 0.0335(5) 0.0195(4) 0.0305(5) -0.0057(4) -0.0004(4) -0.0118(4)
C7 0.0455(6) 0.0403(6) 0.0308(6) -0.0059(5) 0.0091(5) -0.0201(5)
C8 0.0312(5) 0.0248(4) 0.0271(5) -0.0084(4) 0.0024(4) -0.0134(4)
C9 0.0627(7) 0.0770(8) 0.0330(7) -0.0040(6) 0.0057(6) -0.0354(6)
C10 0.0644(7) 0.0538(7) 0.0478(8) -0.0058(6) 0.0110(6) -0.0379(5)
C11 0.0501(7) 0.0700(8) 0.0446(7) -0.0173(6) 0.0172(6) -0.0234(6)
C21 0.0241(4) 0.0289(5) 0.0309(5) -0.0082(4) 0.0005(4) -0.0092(4)
C22 0.0256(5) 0.0268(5) 0.0361(6) -0.0056(4) 0.0002(4) -0.0109(4)
C23 0.0309(5) 0.0334(5) 0.0328(6) -0.0020(4) -0.0010(4) -0.0156(4)
C24 0.0316(5) 0.0357(5) 0.0342(6) -0.0081(4) 0.0023(4) -0.0159(4)
C25 0.0288(5) 0.0319(5) 0.0381(6) -0.0106(4) -0.0002(4) -0.0143(4)
C26 0.0248(4) 0.0290(5) 0.0358(6) -0.0080(4) 0.0006(4) -0.0122(4)
C28 0.0325(5) 0.0252(5) 0.0339(6) -0.0034(4) -0.0012(5) -0.0113(4)
C27A 0.0415(6) 0.0391(6) 0.0360(6) -0.0104(5) -0.0027(5) -0.0172(5)
C29 0.0836(10) 0.0569(8) 0.0405(9) -0.0144(7) -0.0051(8) -0.0361(8)
C30 0.0558(9) 0.0559(9) 0.0477(9) -0.0131(7) -0.0177(8) -0.0137(8)
C31 0.0497(9) 0.0912(12) 0.0356(8) -0.0207(8) 0.0063(7) -0.0251(8)
C27B 0.0415(6) 0.0391(6) 0.0360(6) -0.0104(5) -0.0027(5) -0.0172(5)
C41 0.0357(5) 0.0231(4) 0.0246(5) -0.0066(4) 0.0089(4) -0.0179(4)
C42 0.0392(5) 0.0284(4) 0.0260(5) -0.0043(4) 0.0048(4) -0.0209(4)
C43 0.0526(6) 0.0320(5) 0.0270(5) -0.0051(4) -0.0025(5) -0.0251(4)
C44 0.0585(6) 0.0275(5) 0.0268(5) -0.0066(4) -0.0001(5) -0.0208(4)
C45 0.0446(6) 0.0236(5) 0.0294(5) -0.0042(4) 0.0029(5) -0.0143(4)
C46 0.0374(5) 0.0242(4) 0.0235(5) -0.0050(4) 0.0064(4) -0.0175(4)
C48 0.0346(5) 0.0326(5) 0.0341(6) -0.0072(4) -0.0001(4) -0.0199(4)
C47A 0.0594(8) 0.0276(5) 0.0373(6) -0.0117(5) -0.0119(6) -0.0139(5)
C49 0.1179(15) 0.0305(7) 0.1215(12) -0.0430(7) -0.0676(11) 0.0151(9)
C50 0.1081(11) 0.0465(7) 0.0501(9) -0.0216(6) 0.0180(8) -0.0521(7)
C51 0.0553(8) 0.0491(7) 0.0542(8) -0.0313(6) 0.0134(7) -0.0231(6)
C47B 0.0594(8) 0.0276(5) 0.0373(6) -0.0117(5) -0.0119(6) -0.0139(5)
C61 0.0294(5) 0.0251(4) 0.0221(5) -0.0092(4) 0.0001(4) -0.0099(4)
C62 0.0328(5) 0.0233(4) 0.0227(5) -0.0057(4) -0.0009(4) -0.0124(4)
C63 0.0364(5) 0.0199(4) 0.0322(5) -0.0064(4) -0.0013(4) -0.0088(4)
C64 0.0294(5) 0.0273(5) 0.0309(5) -0.0072(4) -0.0006(4) -0.0085(4)
C65 0.0300(5) 0.0277(5) 0.0293(5) -0.0046(4) 0.0005(4) -0.0136(4)
C66 0.0314(5) 0.0231(4) 0.0225(5) -0.0058(4) -0.0004(4) -0.0116(4)
C67 0.0312(5) 0.0309(5) 0.0454(6) -0.0106(5) 0.0048(5) -0.0064(4)
C68 0.0345(5) 0.0211(4) 0.0267(5) -0.0050(4) 0.0019(4) -0.0103(4)
C69 0.0458(7) 0.0485(6) 0.0539(7) -0.0225(5) 0.0184(6) -0.0123(5)
C70 0.0349(7) 0.1017(11) 0.0587(9) -0.0253(8) -0.0036(6) -0.0086(7)
C71 0.0512(8) 0.0429(7) 0.1280(13) -0.0347(8) 0.0331(8) -0.0101(6)
C101 0.0428(7) 0.0463(8) 0.0491(8) -0.0064(7) -0.0031(6) -0.0127(6)
C102 0.0675(10) 0.0666(9) 0.0671(10) -0.0303(8) -0.0124(8) -0.0062(8)
C103 0.0684(10) 0.0573(7) 0.1266(12) -0.0549(7) -0.0264(9) -0.0111(7)
C104 0.0589(9) 0.0364(8) 0.0958(14) 0.0044(8) -0.0061(9) -0.0225(6)
C105 0.0352(6) 0.0546(8) 0.0481(8) -0.0109(6) 0.0017(6) -0.0195(6)
C106 0.0284(6) 0.0425(6) 0.0557(8) -0.0150(6) 0.0003(6) -0.0146(5)
F101 0.0931(6) 0.0854(7) 0.0665(7) 0.0125(6) 0.0018(6) -0.0432(5)
F103 0.1980(12) 0.0866(6) 0.2345(13) -0.0837(7) -0.0639(10) -0.0438(7)
F104 0.1326(8) 0.0687(6) 0.1620(14) 0.0353(8) -0.0231(9) -0.0631(6)
F106 0.0602(4) 0.0607(4) 0.1031(7) -0.0386(4) 0.0000(5) -0.0314(3)
F203 0.129(6) 0.093(3) 0.183(6) -0.111(3) 0.064(5) -0.077(3)
F204 0.065(5) 0.070(5) 0.075(6) 0.005(5) -0.007(4) -0.025(4)
F201 0.232(7) 0.170(6) 0.058(6) -0.022(5) 0.028(6) -0.170(5)
F206 0.156(8) 0.093(6) 0.182(12) -0.052(7) 0.064(8) -0.084(5)

loop_
_atom_type_symbol
_atom_type_description
_atom_type_scat_dispersion_real
_atom_type_scat_dispersion_imag
_atom_type_scat_source
C C 0.0033 0.0016 'International Tables Vol C Tables 4.2.6.8 and 6.1.1.4'
H H 0.0000 0.0000 'International Tables Vol C Tables 4.2.6.8 and 6.1.1.4'
O O 0.0106 0.0060 'International Tables Vol C Tables 4.2.6.8 and 6.1.1.4'
F F 0.0171 0.0103 'International Tables Vol C Tables 4.2.6.8 and 6.1.1.4'

loop_
_geom_angle_atom_site_label_1
_geom_angle_atom_site_label_2
_geom_angle_atom_site_label_3
_geom_angle
O1 C1 C6 118.93(9)
O1 C1 C2 118.78(9)
C6 C1 C2 122.26(9)
C3 C2 C1 117.55(9)
C3 C2 C8 120.44(9)
C1 C2 C8 121.98(9)
C2 C3 C4 123.01(10)
C5 C4 C3 117.16(10)
C5 C4 C7 123.73(9)
C3 C4 C7 119.07(10)
C4 C5 C6 122.54(10)
C1 C6 C5 117.43(10)
C1 C6 C28 121.69(9)
C5 C6 C28 120.87(9)
C9 C7 C11 109.04(12)
C9 C7 C4 112.41(11)
C11 C7 C4 110.44(9)
C9 C7 C10 108.25(11)
C11 C7 C10 107.95(11)
C4 C7 C10 108.62(11)
C2 C8 C66 112.02(10)
O2 C21 C26 118.93(9)
O2 C21 C22 119.04(11)
C26 C21 C22 121.94(11)
C23 C22 C21 117.70(12)
C23 C22 C28 120.55(9)
C21 C22 C28 121.69(11)
C22 C23 C24 122.98(10)
C25 C24 C23 116.51(11)
C25 C24 C27B 117.1(2)
C23 C24 C27B 126.4(2)
C25 C24 C27A 124.22(13)
C23 C24 C27A 119.21(11)
C27B C24 C27A 8.2(2)
C26 C25 C24 122.87(12)
C21 C26 C25 117.81(10)
C21 C26 C48 122.14(11)
C25 C26 C48 119.99(11)
C6 C28 C22 115.27(9)
C31 C27A C29 108.37(16)
C31 C27A C24 109.73(13)
C29 C27A C24 112.44(12)
C31 C27A C30 108.75(13)
C29 C27A C30 106.95(14)
C24 C27A C30 110.48(14)
C33 C27B C24 107.2(4)
C33 C27B C32 110.0(6)
C24 C27B C32 112.1(4)
C33 C27B C34 109.6(4)
C24 C27B C34 108.9(5)
C32 C27B C34 109.0(5)
O3 C41 C42 119.35(8)
O3 C41 C46 118.56(10)
C42 C41 C46 122.06(11)
C41 C42 C43 117.56(9)
C41 C42 C48 121.50(11)
C43 C42 C48 120.92(11)
C44 C43 C42 122.81(12)
C45 C44 C43 117.26(11)
C45 C44 C47A 124.62(10)
C43 C44 C47A 118.06(12)
C45 C44 C47B 109.5(3)
C43 C44 C47B 133.2(3)
C47A C44 C47B 15.5(3)
C44 C45 C46 122.59(9)
C45 C46 C41 117.52(11)
C45 C46 C68 120.92(9)
C41 C46 C68 121.54(10)
C42 C48 C26 114.72(9)
C51 C47A C49 108.97(14)
C51 C47A C44 109.93(11)
C49 C47A C44 110.38(14)
C51 C47A C50 108.91(14)
C49 C47A C50 108.55(13)
C44 C47A C50 110.06(12)
C53 C47B C54 108.9(6)
C53 C47B C52 109.9(5)
C54 C47B C52 106.9(5)
C53 C47B C44 109.1(5)
C54 C47B C44 105.6(4)
C52 C47B C44 116.1(6)
O4 C61 C62 119.56(9)
O4 C61 C66 118.66(9)
C62 C61 C66 121.77(9)
C61 C62 C63 117.83(10)
C61 C62 C68 121.93(9)
C63 C62 C68 120.24(9)
C62 C63 C64 122.73(10)
C63 C64 C65 116.91(10)
C63 C64 C67 122.80(10)
C65 C64 C67 120.20(10)
C66 C65 C64 122.72(10)
C65 C66 C61 118.03(9)
C65 C66 C8 120.05(10)
C61 C66 C8 121.91(9)
C71 C67 C69 107.45(13)
C71 C67 C64 112.45(11)
C69 C67 C64 110.60(8)
C71 C67 C70 110.61(12)
C69 C67 C70 107.13(12)
C64 C67 C70 108.47(11)
C46 C68 C62 114.53(8)
C102 C101 C106 121.65(15)
C102 C101 F101 120.41(16)
C106 C101 F101 117.94(17)
C101 C102 C103 118.25(19)
F103 C103 C102 121.2(2)
F103 C103 C104 118.44(17)
C102 C103 C104 120.31(19)
F104 C104 C105 119.0(2)
F104 C104 C103 119.9(2)
C105 C104 C103 121.07(16)
C106 C105 C104 115.95(16)
C101 C106 F106 118.91(13)
C101 C106 C105 122.70(17)
F106 C106 C105 118.38(15)
C202 C201 C206 120.0
C202 C201 F201 115.6(6)
C206 C201 F201 120.7(6)
C203 C202 C201 120.0
F203 C203 C204 118.9(6)
F203 C203 C202 117.2(6)
C204 C203 C202 120.0
F204 C204 C203 121.6(6)
F204 C204 C205 117.0(6)
C203 C204 C205 120.0
C206 C205 C204 120.0
F206 C206 C205 139.0
F206 C206 C201 99.6
C205 C206 C201 120.0

loop_
_geom_bond_atom_site_label_1
_geom_bond_atom_site_label_2
_geom_bond_distance
O1 C1 1.3878(12)
O2 C21 1.3876(14)
O3 C41 1.3838(14)
O4 C61 1.3881(12)
C1 C6 1.3920(14)
C1 C2 1.3945(15)
C2 C3 1.3867(15)
C2 C8 1.5212(14)
C3 C4 1.3931(14)
C4 C5 1.3889(16)
C4 C7 1.5366(16)
C5 C6 1.4022(15)
C6 C28 1.5192(16)
C7 C9 1.5220(18)
C7 C11 1.5301(18)
C7 C10 1.552(2)
C8 C66 1.5236(14)
C21 C26 1.3885(18)
C21 C22 1.3975(14)
C22 C23 1.3874(18)
C22 C28 1.5296(18)
C23 C24 1.4009(19)
C24 C25 1.3954(15)
C24 C27B 1.534(6)
C24 C27A 1.537(2)
C25 C26 1.3944(17)
C26 C48 1.5277(15)
C27A C31 1.529(2)
C27A C29 1.533(3)
C27A C30 1.5391(19)
C27B C33 1.529(8)
C27B C32 1.535(7)
C27B C34 1.546(8)
C41 C42 1.3894(17)
C41 C46 1.3965(13)
C42 C43 1.3922(17)
C42 C48 1.5277(13)
C43 C44 1.3907(14)
C44 C45 1.3870(19)
C44 C47A 1.542(2)
C44 C47B 1.579(6)
C45 C46 1.3963(17)
C46 C68 1.5174(17)
C47A C51 1.513(2)
C47A C49 1.526(2)
C47A C50 1.546(3)
C47B C53 1.512(8)
C47B C54 1.545(9)
C47B C52 1.553(8)
C61 C62 1.3926(15)
C61 C66 1.3961(15)
C62 C63 1.3931(14)
C62 C68 1.5249(16)
C63 C64 1.3934(16)
C64 C65 1.3981(16)
C64 C67 1.5382(15)
C65 C66 1.3849(14)
C67 C71 1.515(2)
C67 C69 1.5282(17)
C67 C70 1.545(2)
C101 C102 1.333(3)
C101 C106 1.342(2)
C101 F101 1.3598(18)
C102 C103 1.356(3)
C103 F103 1.344(3)
C103 C104 1.389(3)
C104 F104 1.351(2)
C104 C105 1.366(3)
C105 C106 1.3636(19)
C106 F106 1.354(2)
F203 C203 1.328(13)
F204 C204 1.331(11)
F201 C201 1.439(12)
F206 C206 1.3144
C201 C202 1.3900
C201 C206 1.3900
C202 C203 1.3900
C203 C204 1.3900
C204 C205 1.3900
C205 C206 1.3900
